data_4503223
loop_
_publ_author_name
'Stephenson, Maria D.'
'Prior, Timothy J.'
'Hardie, Michaele J.'

_publ_section_title
;
 New Network Structures from Cu(II) Complexes of Chelating Ligands with
 Appended Hydrogen Bonding Sites
;
_journal_issue 2
_journal_name_full 'Crystal Growth &amp; Design'
_journal_page_first 643
_journal_paper_doi 10.1021/cg700820d
_journal_volume 8
_journal_year 2008
_chemical_formula_sum 'C13 H13 Cl3 Cu N4 O2'
_chemical_formula_weight 427.16
_chemical_name_systematic
; 
 [trichloro(1H,3H-imidazol[2,3-f][1,10]phenanthroline)
 copper(II)] hydrate 
;
_space_group_IT_number 2
_symmetry_cell_setting triclinic
_symmetry_space_group_name_Hall '-P 1'
_symmetry_space_group_name_H-M 'P -1'
_atom_sites_solution_hydrogens geom
_atom_sites_solution_primary direct
_atom_sites_solution_secondary difmap
_audit_creation_method SHELXL-97
_cell_angle_alpha 80.104(4)
_cell_angle_beta 80.399(3)
_cell_angle_gamma 84.103(3)
_cell_formula_units_Z 2
_cell_length_a 8.8005(5)
_cell_length_b 9.3330(5)
_cell_length_c 9.9370(6)
_cell_measurement_temperature 150(2)
_cell_volume 790.46(8)
_computing_cell_refinement 'APEXII (Bruker, 2004)'
_computing_data_collection 'APEXII (Bruker, 2004)'
_computing_data_reduction 'APEXII (Bruker, 2004)'
_computing_molecular_graphics 'XSeed (Barbour, 2001)'
_computing_structure_refinement 'SHELXL-97 (Sheldrick, 1997)'
_computing_structure_solution 'SHELXS-97 (Sheldrick, 1990)'
_diffrn_ambient_temperature 150(2)
_diffrn_measured_fraction_theta_full 0.987
_diffrn_measured_fraction_theta_max 0.987
_diffrn_measurement_device_type 'Bruker Apex II CCD'
_diffrn_measurement_method 'omega and phi scans'
_diffrn_radiation_monochromator graphite
_diffrn_radiation_source 'rotating anode'
_diffrn_radiation_type MoK\a
_diffrn_radiation_wavelength 0.71073
_diffrn_reflns_av_R_equivalents 0.0461
_diffrn_reflns_av_sigmaI/netI 0.0515
_diffrn_reflns_limit_h_max 11
_diffrn_reflns_limit_h_min -11
_diffrn_reflns_limit_k_max 12
_diffrn_reflns_limit_k_min -12
_diffrn_reflns_limit_l_max 13
_diffrn_reflns_limit_l_min -13
_diffrn_reflns_number 16772
_diffrn_reflns_theta_full 28.27
_diffrn_reflns_theta_max 28.27
_diffrn_reflns_theta_min 2.10
_exptl_absorpt_coefficient_mu 1.901
_exptl_absorpt_correction_T_max 0.9720
_exptl_absorpt_correction_T_min 0.8326
_exptl_absorpt_correction_type multi-scan
_exptl_absorpt_process_details SADABS
_exptl_crystal_colour 'pale green'
_exptl_crystal_density_diffrn 1.795
_exptl_crystal_density_method 'not measured'
_exptl_crystal_description needle
_exptl_crystal_F_000 430
_exptl_crystal_size_max 0.10
_exptl_crystal_size_mid 0.02
_exptl_crystal_size_min 0.02
_refine_diff_density_max 0.746
_refine_diff_density_min -0.609
_refine_diff_density_rms 0.133
_refine_ls_extinction_method none
_refine_ls_goodness_of_fit_ref 1.082
_refine_ls_hydrogen_treatment mixed
_refine_ls_matrix_type full
_refine_ls_number_parameters 223
_refine_ls_number_reflns 3874
_refine_ls_number_restraints 4
_refine_ls_restrained_S_all 1.104
_refine_ls_R_factor_all 0.0655
_refine_ls_R_factor_gt 0.0427
_refine_ls_shift/su_max 0.000
_refine_ls_shift/su_mean 0.000
_refine_ls_structure_factor_coef Fsqd
_refine_ls_weighting_details 'calc w=1/[\s^2^(Fo^2^)+(0.0756P)^2^+0.0000P] where P=(Fo^2^+2Fc^2^)/3'
_refine_ls_weighting_scheme calc
_refine_ls_wR_factor_gt 0.1187
_refine_ls_wR_factor_ref 0.1276
_reflns_number_gt 2909
_reflns_number_total 3874
_reflns_threshold_expression >2sigma(I)
_cod_data_source_file cg700820d-file001.cif
_cod_data_source_block complex3
_cod_depositor_comments
;
The following automatic conversions were performed:

'_symmetry_cell_setting' value 'Triclinic' changed to 'triclinic'
according to /home/saulius/struct/CIF-dictionaries/cif_core.dic
dictionary named 'cif_core.dic' version 2.4.1 from 2010-06-29.

Automatic conversion script
Id: cif_fix_values 1715 2011-07-08 13:25:40Z adriana 
;
_cod_original_sg_symbol_H-M P-1
_cod_database_code 4503223

loop_
_symmetry_equiv_pos_as_xyz
'x, y, z'
'-x, -y, -z'

loop_
_atom_site_label
_atom_site_type_symbol
_atom_site_fract_x
_atom_site_fract_y
_atom_site_fract_z
_atom_site_U_iso_or_equiv
_atom_site_adp_type
_atom_site_occupancy
_atom_site_symmetry_multiplicity
_atom_site_calc_flag
_atom_site_refinement_flags
Cu1 Cu 0.29662(5) 0.25124(5) 0.78837(4) 0.02062(15) Uani 1 1 d .
Cl1 Cl 0.26434(9) 0.19910(10) 0.54271(9) 0.0255(2) Uani 1 1 d .
O1 O 0.8445(3) -0.4969(3) 0.9056(3) 0.0314(6) Uani 1 1 d D
N1 N 0.3897(3) 0.0425(3) 0.8442(3) 0.0201(6) Uani 1 1 d .
C1 C 0.3155(4) -0.0752(4) 0.9074(3) 0.0215(8) Uani 1 1 d .
H1 H 0.2074 -0.0639 0.9380 0.026 Uiso 1 1 calc R
Cl2 Cl 0.05822(9) 0.20037(10) 0.90592(9) 0.0256(2) Uani 1 1 d .
O2 O 1.3759(4) -0.1415(4) 0.5848(4) 0.0510(9) Uani 1 1 d D
N2 N 0.5254(3) 0.2820(3) 0.7213(3) 0.0211(6) Uiso 1 1 d .
C2 C 0.3924(4) -0.2141(4) 0.9298(4) 0.0260(8) Uani 1 1 d .
H2 H 0.3365 -0.2946 0.9767 0.031 Uiso 1 1 calc R
Cl3 Cl 0.23093(12) 0.49614(10) 0.77011(11) 0.0359(3) Uani 1 1 d .
N3 N 0.9064(3) -0.2251(4) 0.7662(3) 0.0222(7) Uani 1 1 d .
C3 C 0.5490(4) -0.2351(4) 0.8842(4) 0.0238(8) Uani 1 1 d .
H3 H 0.6013 -0.3296 0.8967 0.029 Uiso 1 1 calc R
N4 N 1.0177(3) -0.0270(4) 0.6723(3) 0.0232(7) Uani 1 1 d .
C4 C 0.6294(4) -0.1120(4) 0.8185(3) 0.0199(7) Uani 1 1 d .
C5 C 0.5450(4) 0.0246(4) 0.8008(3) 0.0181(7) Uani 1 1 d .
C6 C 0.6198(4) 0.1575(4) 0.7342(3) 0.0187(7) Uani 1 1 d .
C7 C 0.7803(4) 0.1544(4) 0.6885(3) 0.0209(7) Uani 1 1 d .
C8 C 0.8439(4) 0.2879(4) 0.6260(4) 0.0247(8) Uani 1 1 d .
H8 H 0.9518 0.2909 0.5949 0.030 Uiso 1 1 calc R
C9 C 0.7473(4) 0.4121(4) 0.6111(4) 0.0281(9) Uani 1 1 d .
H9 H 0.7875 0.5021 0.5675 0.034 Uiso 1 1 calc R
C10 C 0.5889(4) 0.4065(4) 0.6604(4) 0.0256(8) Uani 1 1 d .
H10 H 0.5238 0.4941 0.6503 0.031 Uiso 1 1 calc R
C11 C 0.7929(4) -0.1130(4) 0.7685(3) 0.0202(7) Uani 1 1 d .
C12 C 0.8626(4) 0.0146(4) 0.7081(4) 0.0202(7) Uani 1 1 d .
C13 C 1.0411(4) -0.1701(4) 0.7095(4) 0.0245(8) Uani 1 1 d .
H13 H 1.140(5) -0.229(4) 0.696(4) 0.023(10) Uiso 1 1 d .
H1A H 0.840(6) -0.490(6) 0.995(2) 0.055(16) Uiso 1 1 d D
H3A H 0.902(5) -0.301(5) 0.797(4) 0.021(11) Uiso 1 1 d .
H4A H 1.068(5) 0.025(5) 0.633(4) 0.028(12) Uiso 1 1 d .
H1B H 0.927(6) -0.561(6) 0.903(8) 0.10(3) Uiso 1 1 d D
H2B H 1.3552 -0.0297 0.5396 0.075 Uiso 1 1 d D
H2A H 1.4984 -0.1748 0.5691 0.075 Uiso 1 1 d D

loop_
_atom_site_aniso_label
_atom_site_aniso_U_11
_atom_site_aniso_U_22
_atom_site_aniso_U_33
_atom_site_aniso_U_23
_atom_site_aniso_U_13
_atom_site_aniso_U_12
Cu1 0.0199(2) 0.0184(2) 0.0226(2) -0.00327(17) -0.00184(16) 0.00073(17)
Cl1 0.0237(4) 0.0299(5) 0.0226(4) -0.0035(4) -0.0027(3) -0.0027(4)
O1 0.0311(15) 0.0234(15) 0.0373(17) -0.0022(13) -0.0037(12) 0.0026(12)
N1 0.0219(14) 0.0190(15) 0.0194(14) -0.0014(11) -0.0042(11) -0.0019(12)
C1 0.0202(16) 0.0231(19) 0.0215(17) -0.0020(14) -0.0040(13) -0.0039(14)
Cl2 0.0216(4) 0.0258(5) 0.0278(5) -0.0049(4) 0.0005(3) 0.0005(3)
O2 0.0402(17) 0.057(2) 0.055(2) -0.0112(17) -0.0018(15) -0.0058(16)
C2 0.0277(18) 0.0214(19) 0.0281(19) 0.0008(15) -0.0044(14) -0.0060(15)
Cl3 0.0380(5) 0.0197(5) 0.0429(6) -0.0026(4) 0.0079(4) 0.0051(4)
N3 0.0244(15) 0.0180(16) 0.0238(16) -0.0014(13) -0.0064(12) 0.0018(13)
C3 0.0288(18) 0.0187(18) 0.0243(18) -0.0024(14) -0.0066(14) -0.0008(15)
N4 0.0155(13) 0.0244(17) 0.0283(16) -0.0008(13) -0.0028(12) -0.0019(13)
C4 0.0211(16) 0.0209(18) 0.0184(16) -0.0036(13) -0.0047(12) -0.0016(14)
C5 0.0200(15) 0.0196(17) 0.0164(15) -0.0052(13) -0.0042(12) -0.0021(13)
C6 0.0210(15) 0.0169(17) 0.0190(16) -0.0036(13) -0.0057(12) 0.0002(13)
C7 0.0227(16) 0.0194(18) 0.0210(17) -0.0026(14) -0.0052(13) -0.0007(14)
C8 0.0243(17) 0.0240(19) 0.0258(18) -0.0008(15) -0.0032(14) -0.0078(15)
C9 0.0284(18) 0.0211(19) 0.034(2) 0.0038(16) -0.0066(15) -0.0071(16)
C10 0.0286(18) 0.0196(18) 0.0292(19) 0.0002(15) -0.0104(15) -0.0020(15)
C11 0.0197(15) 0.0218(18) 0.0196(16) -0.0035(13) -0.0057(12) 0.0002(14)
C12 0.0191(15) 0.0205(18) 0.0218(17) -0.0033(14) -0.0072(13) 0.0012(14)
C13 0.0242(18) 0.026(2) 0.0241(18) -0.0049(15) -0.0070(14) 0.0034(16)

loop_
_atom_type_symbol
_atom_type_description
_atom_type_scat_dispersion_real
_atom_type_scat_dispersion_imag
_atom_type_scat_source
C C 0.0033 0.0016 'International Tables Vol C Tables 4.2.6.8 and 6.1.1.4'
H H 0.0000 0.0000 'International Tables Vol C Tables 4.2.6.8 and 6.1.1.4'
N N 0.0061 0.0033 'International Tables Vol C Tables 4.2.6.8 and 6.1.1.4'
O O 0.0106 0.0060 'International Tables Vol C Tables 4.2.6.8 and 6.1.1.4'
Cl Cl 0.1484 0.1585 'International Tables Vol C Tables 4.2.6.8 and 6.1.1.4'
Cu Cu 0.3201 1.2651 'International Tables Vol C Tables 4.2.6.8 and 6.1.1.4'

loop_
_geom_angle_atom_site_label_1
_geom_angle_atom_site_label_2
_geom_angle_atom_site_label_3
_geom_angle
N2 Cu1 N1 80.59(11)
N2 Cu1 Cl2 168.19(9)
N1 Cu1 Cl2 92.89(8)
N2 Cu1 Cl3 92.45(9)
N1 Cu1 Cl3 164.30(9)
Cl2 Cu1 Cl3 91.37(4)
N2 Cu1 Cl1 90.49(9)
N1 Cu1 Cl1 92.26(9)
Cl2 Cu1 Cl1 99.64(3)
Cl3 Cu1 Cl1 101.92(4)
C1 N1 C5 118.3(3)
C1 N1 Cu1 128.1(2)
C5 N1 Cu1 113.4(2)
N1 C1 C2 122.1(3)
C10 N2 C6 118.0(3)
C10 N2 Cu1 127.9(3)
C6 N2 Cu1 114.0(2)
C3 C2 C1 120.5(3)
C13 N3 C11 108.6(3)
C2 C3 C4 118.2(3)
C13 N4 C12 109.1(3)
C5 C4 C3 118.2(3)
C5 C4 C11 116.2(3)
C3 C4 C11 125.6(3)
N1 C5 C4 122.6(3)
N1 C5 C6 115.8(3)
C4 C5 C6 121.6(3)
N2 C6 C7 122.7(3)
N2 C6 C5 115.9(3)
C7 C6 C5 121.3(3)
C6 C7 C8 117.8(3)
C6 C7 C12 115.8(3)
C8 C7 C12 126.4(3)
C9 C8 C7 118.9(3)
C8 C9 C10 119.9(3)
N2 C10 C9 122.6(4)
N3 C11 C12 107.2(3)
N3 C11 C4 131.3(3)
C12 C11 C4 121.5(3)
N4 C12 C11 105.8(3)
N4 C12 C7 130.5(3)
C11 C12 C7 123.7(3)
N4 C13 N3 109.3(3)

loop_
_geom_bond_atom_site_label_1
_geom_bond_atom_site_label_2
_geom_bond_distance
Cu1 N2 2.046(3)
Cu1 N1 2.056(3)
Cu1 Cl2 2.2778(8)
Cu1 Cl3 2.2830(11)
Cu1 Cl1 2.6352(10)
N1 C1 1.342(4)
N1 C5 1.366(4)
C1 C2 1.400(5)
N2 C10 1.345(4)
N2 C6 1.357(5)
C2 C3 1.382(5)
N3 C13 1.338(4)
N3 C11 1.371(5)
C3 C4 1.415(4)
N4 C13 1.327(5)
N4 C12 1.385(4)
C4 C5 1.407(5)
C4 C11 1.442(4)
C5 C6 1.466(4)
C6 C7 1.409(4)
C7 C8 1.419(4)
C7 C12 1.424(5)
C8 C9 1.367(5)
C9 C10 1.401(5)
C11 C12 1.392(4)
